data_7020368
loop_
_publ_author_name
'Dokorou, Vassiliki N.'
'Milios, Constantinos J.'
'Tsipis, Athanassios C.'
'Haukka, Matti'
'Weidler, Peter G.'
'Powell, Annie K.'
'Kostakis, George E.'

_publ_section_title
;
 Pseudopeptidic ligands: exploring the self-assembly of
 isophthaloylbisglycine (H2IBG) and divalent metal ions.
;
_journal_issue 40
_journal_name_full 'Dalton transactions (Cambridge, England : 2003)'
_journal_page_first 12501
_journal_page_last 12513
_journal_paper_doi 10.1039/c2dt31383a
_journal_volume 41
_journal_year 2012
_chemical_formula_sum 'C12 H20 N2 O11 Zn'
_chemical_formula_weight 433.67
_chemical_name_systematic
;
?
;
_space_group_IT_number 20
_symmetry_cell_setting orthorhombic
_symmetry_space_group_name_Hall 'C 2c 2'
_symmetry_space_group_name_H-M 'C 2 2 21'
_atom_sites_solution_hydrogens geom
_atom_sites_solution_primary direct
_atom_sites_solution_secondary difmap
_audit_creation_method SHELXL-97
_cell_angle_alpha 90.00
_cell_angle_beta 90.00
_cell_angle_gamma 90.00
_cell_formula_units_Z 4
_cell_length_a 6.8874(7)
_cell_length_b 7.6896(8)
_cell_length_c 29.879(5)
_cell_measurement_reflns_used 2426
_cell_measurement_temperature 180(2)
_cell_measurement_theta_max 25.16
_cell_measurement_theta_min 1.36
_cell_volume 1582.4(4)
_computing_cell_refinement 'STOE X-AREA'
_computing_data_collection 'STOE X-AREA'
_computing_data_reduction 'STOE X-RED'
_computing_structure_refinement 'SHELXL-97 (Sheldrick, 1997)'
_computing_structure_solution 'SHELXS-97 (Sheldrick, 1990)'
_diffrn_ambient_temperature 180(2)
_diffrn_detector 'image plate ( 34 cm diameter )'
_diffrn_detector_type STOE
_diffrn_measured_fraction_theta_full 0.990
_diffrn_measured_fraction_theta_max 0.982
_diffrn_measurement_device '2-circle goniometer'
_diffrn_measurement_device_type 'STOE IPDS 2'
_diffrn_radiation_monochromator graphite
_diffrn_radiation_source 'fine-focus sealed tube'
_diffrn_radiation_type MoK\a
_diffrn_radiation_wavelength 0.71073
_diffrn_reflns_av_R_equivalents 0.0251
_diffrn_reflns_av_sigmaI/netI 0.0289
_diffrn_reflns_limit_h_max 7
_diffrn_reflns_limit_h_min -8
_diffrn_reflns_limit_k_max 9
_diffrn_reflns_limit_k_min -8
_diffrn_reflns_limit_l_max 33
_diffrn_reflns_limit_l_min -37
_diffrn_reflns_number 2949
_diffrn_reflns_theta_full 25.00
_diffrn_reflns_theta_max 26.67
_diffrn_reflns_theta_min 3.97
_exptl_absorpt_coefficient_mu 1.620
_exptl_absorpt_correction_T_max 0.9091
_exptl_absorpt_correction_T_min 0.6422
_exptl_absorpt_correction_type multi-scan
_exptl_absorpt_process_details 'XPREP in SHELXTL 6.14 (BrukerAXS Inc., 2003)'
_exptl_crystal_colour colourless
_exptl_crystal_density_diffrn 1.820
_exptl_crystal_density_method 'not measured'
_exptl_crystal_description plate
_exptl_crystal_F_000 896
_exptl_crystal_size_max 0.30
_exptl_crystal_size_mid 0.20
_exptl_crystal_size_min 0.06
_refine_diff_density_max 0.208
_refine_diff_density_min -0.271
_refine_diff_density_rms 0.048
_refine_ls_abs_structure_details 'Flack H D (1983), Acta Cryst. A39, 876-881'
_refine_ls_abs_structure_Flack -0.002(13)
_refine_ls_extinction_method none
_refine_ls_goodness_of_fit_ref 1.021
_refine_ls_hydrogen_treatment mixed
_refine_ls_matrix_type full
_refine_ls_number_parameters 138
_refine_ls_number_reflns 1589
_refine_ls_number_restraints 6
_refine_ls_restrained_S_all 1.023
_refine_ls_R_factor_all 0.0247
_refine_ls_R_factor_gt 0.0226
_refine_ls_shift/su_max 0.000
_refine_ls_shift/su_mean 0.000
_refine_ls_structure_factor_coef Fsqd
_refine_ls_weighting_details 'calc w=1/[\s^2^(Fo^2^)+(0.0289P)^2^+0.0000P] where P=(Fo^2^+2Fc^2^)/3'
_refine_ls_weighting_scheme calc
_refine_ls_wR_factor_gt 0.0510
_refine_ls_wR_factor_ref 0.0514
_reflns_number_gt 1488
_reflns_number_total 1589
_reflns_threshold_expression >2sigma(I)
_cod_data_source_file c2dt31383a.txt
_cod_data_source_block 9
_cod_original_cell_volume 1582.5(3)
_cod_original_sg_symbol_H-M C2221
_cod_database_code 7020368

loop_
_symmetry_equiv_pos_as_xyz
'x, y, z'
'-x, -y, z+1/2'
'-x, y, -z+1/2'
'x, -y, -z'
'x+1/2, y+1/2, z'
'-x+1/2, -y+1/2, z+1/2'
'-x+1/2, y+1/2, -z+1/2'
'x+1/2, -y+1/2, -z'

loop_
_atom_site_label
_atom_site_type_symbol
_atom_site_fract_x
_atom_site_fract_y
_atom_site_fract_z
_atom_site_U_iso_or_equiv
_atom_site_adp_type
_atom_site_occupancy
_atom_site_symmetry_multiplicity
_atom_site_calc_flag
_atom_site_refinement_flags
Zn1 Zn 0.0000 0.82540(4) 0.2500 0.02562(10) Uani 1 2 d S
O1 O 0.1163(2) 0.6694(2) 0.20432(5) 0.0273(3) Uani 1 1 d .
O2 O 0.2257(3) 0.9161(2) 0.17507(6) 0.0369(4) Uani 1 1 d .
O3 O 0.0966(2) 0.8337(2) 0.07173(5) 0.0319(4) Uani 1 1 d .
O4 O -0.2662(2) 0.8287(2) 0.21058(5) 0.0286(3) Uani 1 1 d D
H41 H -0.319(4) 0.920(4) 0.2055(10) 0.034 Uiso 1 1 d D
H42 H -0.248(4) 0.813(4) 0.1840(9) 0.034 Uiso 1 1 d D
O5 O 0.0000 1.0833(3) 0.2500 0.0316(4) Uani 1 2 d SD
H51 H -0.071(4) 1.158(4) 0.2625(8) 0.038 Uiso 1 1 d D
O6 O 0.2933(3) 1.2071(2) 0.12496(6) 0.0298(4) Uani 1 1 d D
H61 H 0.289(4) 1.103(4) 0.1305(10) 0.036 Uiso 1 1 d D
H62 H 0.395(4) 1.223(4) 0.1110(9) 0.036 Uiso 1 1 d D
C1 C 0.2072(3) 0.7571(3) 0.17416(8) 0.0260(5) Uani 1 1 d .
C2 C 0.2913(4) 0.6457(3) 0.13706(7) 0.0285(5) Uani 1 1 d .
H2A H 0.3894 0.5667 0.1502 0.034 Uiso 1 1 calc R
H2B H 0.1861 0.5726 0.1245 0.034 Uiso 1 1 calc R
C3 C 0.2756(3) 0.8271(3) 0.07024(7) 0.0263(4) Uani 1 1 d .
C4 C 0.3905(4) 0.9155(4) 0.03411(9) 0.0251(5) Uani 1 1 d .
C5 C 0.5922(4) 0.9132(4) 0.03326(10) 0.0295(6) Uani 1 1 d .
H5A H 0.6618 0.8517 0.0557 0.035 Uiso 1 1 calc R
C6 C 0.6919(6) 1.0000 0.0000 0.0302(8) Uani 1 2 d S
H6A H 0.8299 1.0000 0.0000 0.036 Uiso 1 2 calc SR
C7 C 0.2906(6) 1.0000 0.0000 0.0264(8) Uani 1 2 d S
H7A H 0.1527 1.0000 0.0000 0.032 Uiso 1 2 calc SR
N1 N 0.3802(3) 0.7407(3) 0.10109(6) 0.0298(4) Uani 1 1 d D
H1N H 0.509(4) 0.739(3) 0.0995(8) 0.036 Uiso 1 1 d D

loop_
_atom_site_aniso_label
_atom_site_aniso_U_11
_atom_site_aniso_U_22
_atom_site_aniso_U_33
_atom_site_aniso_U_23
_atom_site_aniso_U_13
_atom_site_aniso_U_12
Zn1 0.02663(17) 0.02549(16) 0.02475(15) 0.000 0.0010(2) 0.000
O1 0.0289(8) 0.0291(8) 0.0238(7) 0.0021(7) 0.0014(6) 0.0018(8)
O2 0.0492(11) 0.0273(9) 0.0343(10) 0.0006(8) 0.0039(8) -0.0016(8)
O3 0.0254(8) 0.0378(9) 0.0324(8) 0.0076(8) 0.0024(6) -0.0001(8)
O4 0.0322(9) 0.0273(8) 0.0263(8) 0.0008(8) 0.0001(6) 0.0021(8)
O5 0.0283(11) 0.0222(10) 0.0443(12) 0.000 0.0063(16) 0.000
O6 0.0298(8) 0.0296(10) 0.0300(8) 0.0029(7) 0.0023(7) 0.0011(7)
C1 0.0239(11) 0.0300(11) 0.0240(11) 0.0026(10) 0.0006(9) 0.0014(10)
C2 0.0300(11) 0.0291(13) 0.0264(11) 0.0039(10) 0.0011(9) 0.0027(11)
C3 0.0286(11) 0.0265(10) 0.0239(9) -0.0007(10) 0.0011(8) 0.0011(11)
C4 0.0261(13) 0.0266(14) 0.0226(12) -0.0016(11) -0.0003(10) -0.0009(12)
C5 0.0305(14) 0.0304(15) 0.0277(13) 0.0045(12) -0.0030(11) 0.0012(13)
C6 0.0223(17) 0.037(2) 0.0316(19) 0.0028(16) 0.000 0.000
C7 0.0245(17) 0.0298(19) 0.0250(17) 0.0009(15) 0.000 0.000
N1 0.0269(10) 0.0366(11) 0.0259(9) 0.0063(8) 0.0029(8) 0.0032(9)

loop_
_atom_type_symbol
_atom_type_description
_atom_type_scat_dispersion_real
_atom_type_scat_dispersion_imag
_atom_type_scat_source
C C 0.0033 0.0016 'International Tables Vol C Tables 4.2.6.8 and 6.1.1.4'
H H 0.0000 0.0000 'International Tables Vol C Tables 4.2.6.8 and 6.1.1.4'
N N 0.0061 0.0033 'International Tables Vol C Tables 4.2.6.8 and 6.1.1.4'
O O 0.0106 0.0060 'International Tables Vol C Tables 4.2.6.8 and 6.1.1.4'
Zn Zn 0.2839 1.4301 'International Tables Vol C Tables 4.2.6.8 and 6.1.1.4'

loop_
_geom_angle_atom_site_label_1
_geom_angle_atom_site_label_2
_geom_angle_atom_site_label_3
_geom_angle
_geom_angle_site_symmetry_1
_geom_angle_site_symmetry_3
O5 Zn1 O1 127.16(5) . .
O5 Zn1 O1 127.15(5) . 3
O1 Zn1 O1 105.69(10) . 3
O5 Zn1 O4 89.33(5) . 3
O1 Zn1 O4 92.25(6) . 3
O1 Zn1 O4 88.57(6) 3 3
O5 Zn1 O4 89.33(5) . .
O1 Zn1 O4 88.57(6) . .
O1 Zn1 O4 92.25(6) 3 .
O4 Zn1 O4 178.65(10) 3 .
O5 Zn1 O2 75.65(4) . 3
O1 Zn1 O2 156.86(6) . 3
O1 Zn1 O2 51.66(6) 3 3
O4 Zn1 O2 91.83(6) 3 3
O4 Zn1 O2 87.84(6) . 3
O5 Zn1 O2 75.65(4) . .
O1 Zn1 O2 51.67(6) . .
O1 Zn1 O2 156.86(6) 3 .
O4 Zn1 O2 87.84(6) 3 .
O4 Zn1 O2 91.82(6) . .
O2 Zn1 O2 151.31(7) 3 .
C1 O1 Zn1 111.16(16) . .
C1 O2 Zn1 73.38(14) . .
Zn1 O4 H41 120(2) . .
Zn1 O4 H42 113.4(18) . .
H41 O4 H42 91(3) . .
Zn1 O5 H51 132.8(19) . .
H61 O6 H62 106(3) . .
O2 C1 O1 123.7(2) . .
O2 C1 C2 122.6(2) . .
O1 C1 C2 113.7(2) . .
N1 C2 C1 115.0(2) . .
N1 C2 H2A 108.5 . .
C1 C2 H2A 108.5 . .
N1 C2 H2B 108.5 . .
C1 C2 H2B 108.5 . .
H2A C2 H2B 107.5 . .
O3 C3 N1 122.0(2) . .
O3 C3 C4 122.2(2) . .
N1 C3 C4 115.7(2) . .
C5 C4 C7 119.1(3) . .
C5 C4 C3 122.3(3) . .
C7 C4 C3 118.6(3) . .
C6 C5 C4 120.3(3) . .
C6 C5 H5A 119.8 . .
C4 C5 H5A 119.8 . .
C5 C6 C5 120.3(4) 4_575 .
C5 C6 H6A 119.9 4_575 .
C5 C6 H6A 119.9 . .
C4 C7 C4 120.7(4) . 4_575
C4 C7 H7A 119.6 . .
C4 C7 H7A 119.6 4_575 .
C3 N1 C2 122.4(2) . .
C3 N1 H1N 120.3(17) . .
C2 N1 H1N 117.3(17) . .

loop_
_geom_bond_atom_site_label_1
_geom_bond_atom_site_label_2
_geom_bond_distance
_geom_bond_site_symmetry_2
Zn1 O5 1.983(2) .
Zn1 O1 1.9856(16) .
Zn1 O1 1.9857(16) 3
Zn1 O4 2.1792(16) 3
Zn1 O4 2.1793(16) .
Zn1 O2 2.8135(18) 3
Zn1 O2 2.8135(18) .
O1 C1 1.288(3) .
O2 C1 1.229(3) .
O3 C3 1.235(3) .
O4 H41 0.81(3) .
O4 H42 0.81(3) .
O5 H51 0.84(2) .
O6 H61 0.82(3) .
O6 H62 0.83(3) .
C1 C2 1.516(3) .
C2 N1 1.437(3) .
C2 H2A 0.9900 .
C2 H2B 0.9900 .
C3 N1 1.345(3) .
C3 C4 1.501(3) .
C4 C5 1.390(3) .
C4 C7 1.391(3) .
C5 C6 1.380(4) .
C5 H5A 0.9500 .
C6 C5 1.380(4) 4_575
C6 H6A 0.9500 .
C7 C4 1.391(3) 4_575
C7 H7A 0.9500 .
N1 H1N 0.89(3) .

loop_
_geom_hbond_atom_site_label_D
_geom_hbond_atom_site_label_H
_geom_hbond_atom_site_label_A
_geom_hbond_distance_DH
_geom_hbond_distance_HA
_geom_hbond_distance_DA
_geom_hbond_angle_DHA
_geom_hbond_site_symmetry_A
O4 H41 O1 0.81(3) 1.97(3) 2.748(3) 163(3) 5_455
O4 H42 O6 0.81(3) 1.97(3) 2.754(2) 164(3) 5_445
O5 H51 O4 0.84(2) 1.91(2) 2.746(2) 179(3) 7_455
O6 H61 O2 0.82(3) 2.01(3) 2.733(3) 148(3) .
O6 H62 O3 0.83(3) 2.00(3) 2.800(3) 161(3) 5
N1 H1N O6 0.89(3) 2.12(3) 2.945(3) 155(2) 5_545
